data_7011412
loop_
_publ_author_name
'Canales, Silvia'
'Crespo, Olga'
'Fortea, Angela'
'Gimeno, M. Concepci\'on'
'Jones, Peter G.'
'Laguna, Antonio'

_publ_section_title
;
 Gold and silver complexes with the ligands Fc(SPh)2 and Fc(SePh)2 (Fc
 = (\h5-C5H4)2Fe)
;
_journal_issue 10
_journal_name_full 'Journal of the Chemical Society, Dalton Transactions'
_journal_page_first 2250
_journal_paper_doi 10.1039/b111459j
_journal_year 2002
_chemical_formula_sum 'C23 H18 Ag F3 Fe O3 S Se2'
_chemical_formula_weight 753.07
_chemical_name_systematic
;
?
;
_space_group_IT_number 14
_symmetry_cell_setting monoclinic
_symmetry_space_group_name_Hall '-P 2ybc'
_symmetry_space_group_name_H-M 'P 1 21/c 1'
_atom_sites_solution_hydrogens geom
_atom_sites_solution_primary direct
_atom_sites_solution_secondary difmap
_audit_creation_method SHELXL-97
_cell_angle_alpha 90.00
_cell_angle_beta 109.167(3)
_cell_angle_gamma 90.00
_cell_formula_units_Z 4
_cell_length_a 10.7367(8)
_cell_length_b 16.0702(14)
_cell_length_c 14.2622(12)
_cell_measurement_reflns_used 6735
_cell_measurement_temperature 143(2)
_cell_measurement_theta_max 28
_cell_measurement_theta_min 2
_cell_volume 2324.4(3)
_computing_cell_refinement 'Bruker SAINT'
_computing_data_collection 'Bruker SMART'
_computing_data_reduction 'Bruker SAINT'
_computing_molecular_graphics 'Siemens XP'
_computing_publication_material SHELXL-97
_computing_structure_refinement 'SHELXL-97 (Sheldrick, 1997)'
_computing_structure_solution 'SHELXS-97 (Sheldrick, 1990)'
_diffrn_ambient_temperature 143(2)
_diffrn_detector_area_resol_mean 8.192
_diffrn_measured_fraction_theta_full 0.997
_diffrn_measured_fraction_theta_max 0.997
_diffrn_measurement_device_type 'Bruker SMART 1000 CCD'
_diffrn_measurement_method \w-scans
_diffrn_radiation_monochromator graphite
_diffrn_radiation_source 'fine-focus sealed tube'
_diffrn_radiation_type MoK\a
_diffrn_radiation_wavelength 0.71073
_diffrn_reflns_av_R_equivalents 0.0333
_diffrn_reflns_av_sigmaI/netI 0.0496
_diffrn_reflns_limit_h_max 15
_diffrn_reflns_limit_h_min -9
_diffrn_reflns_limit_k_max 22
_diffrn_reflns_limit_k_min -20
_diffrn_reflns_limit_l_max 20
_diffrn_reflns_limit_l_min -19
_diffrn_reflns_number 19087
_diffrn_reflns_theta_full 30.00
_diffrn_reflns_theta_max 30.00
_diffrn_reflns_theta_min 1.97
_exptl_absorpt_coefficient_mu 4.738
_exptl_absorpt_correction_T_max 0.962
_exptl_absorpt_correction_T_min 0.732
_exptl_absorpt_correction_type 'multiple scans (SADABS)'
_exptl_crystal_colour yellow
_exptl_crystal_density_diffrn 2.152
_exptl_crystal_density_method 'not measured'
_exptl_crystal_description prism
_exptl_crystal_F_000 1456
_exptl_crystal_size_max 0.22
_exptl_crystal_size_mid 0.15
_exptl_crystal_size_min 0.14
_refine_diff_density_max 0.625
_refine_diff_density_min -0.422
_refine_diff_density_rms 0.095
_refine_ls_extinction_method none
_refine_ls_goodness_of_fit_ref 0.879
_refine_ls_hydrogen_treatment constr
_refine_ls_matrix_type full
_refine_ls_number_parameters 307
_refine_ls_number_reflns 6758
_refine_ls_number_restraints 0
_refine_ls_restrained_S_all 0.879
_refine_ls_R_factor_all 0.0437
_refine_ls_R_factor_gt 0.0252
_refine_ls_shift/su_max 0.002
_refine_ls_shift/su_mean 0.000
_refine_ls_structure_factor_coef Fsqd
_refine_ls_weighting_details 'calc w=1/[\s^2^(Fo^2^)+(0.0182P)^2^] where P=(Fo^2^+2Fc^2^)/3'
_refine_ls_weighting_scheme calc
_refine_ls_wR_factor_gt 0.0453
_refine_ls_wR_factor_ref 0.0479
_reflns_number_gt 5021
_reflns_number_total 6758
_reflns_threshold_expression >2sigma(I)
_cod_data_source_file b111459j.txt
_cod_data_source_block se4ag
_cod_depositor_comments
;
The following automatic conversions were performed:
'_geom_angle_publ_flag' value 'Y' changed to 'y' according to
'/home/saulius/struct/CIF-dictionaries/cif_core.dic' dictionary named
'cif_core.dic' version 2.4.1 from 2010-06-29 (26
times).

'_geom_bond_publ_flag' value 'Y' changed to 'y' according to
'/home/saulius/struct/CIF-dictionaries/cif_core.dic' dictionary named
'cif_core.dic' version 2.4.1 from 2010-06-29 (15 times).

Automatic conversion script
Id: cif_fix_enum 1527 2010-12-29 10:47:43Z saulius 
;
_cod_original_sg_symbol_H-M 'P 21/c'
_cod_database_code 7011412

loop_
_symmetry_equiv_pos_as_xyz
'x, y, z'
'-x, y+1/2, -z+1/2'
'-x, -y, -z'
'x, -y-1/2, z-1/2'

loop_
_atom_site_label
_atom_site_type_symbol
_atom_site_fract_x
_atom_site_fract_y
_atom_site_fract_z
_atom_site_U_iso_or_equiv
_atom_site_adp_type
_atom_site_occupancy
_atom_site_symmetry_multiplicity
_atom_site_calc_flag
_atom_site_refinement_flags
_atom_site_disorder_assembly
_atom_site_disorder_group
Ag Ag 0.339321(19) 0.415672(12) 0.571410(15) 0.02370(5) Uani 1 1 d . . .
Se1 Se 0.33756(2) 0.256068(15) 0.546363(18) 0.01883(6) Uani 1 1 d . . .
Se2 Se 0.13305(2) 0.471947(15) 0.613020(18) 0.01808(6) Uani 1 1 d . . .
Fe Fe 0.01527(3) 0.27637(2) 0.52525(3) 0.01578(8) Uani 1 1 d . . .
C1 C 0.1568(2) 0.24806(15) 0.46540(18) 0.0182(5) Uani 1 1 d . . .
C2 C 0.0760(2) 0.31327(15) 0.40960(17) 0.0186(5) Uani 1 1 d . . .
H2 H 0.1048 0.3674 0.3994 0.022 Uiso 1 1 calc R . .
C3 C -0.0549(2) 0.28285(16) 0.37205(18) 0.0220(5) Uani 1 1 d . . .
H3 H -0.1295 0.3132 0.3324 0.026 Uiso 1 1 calc R . .
C4 C -0.0553(3) 0.19844(16) 0.40416(19) 0.0229(6) Uani 1 1 d . . .
H4 H -0.1304 0.1632 0.3891 0.027 Uiso 1 1 calc R . .
C5 C 0.0745(3) 0.17645(14) 0.46204(19) 0.0221(5) Uani 1 1 d . . .
H5 H 0.1025 0.1242 0.4930 0.027 Uiso 1 1 calc R . .
C6 C 0.0478(2) 0.37025(15) 0.62521(17) 0.0176(5) Uani 1 1 d . . .
C7 C -0.0901(2) 0.35577(15) 0.58415(18) 0.0203(5) Uani 1 1 d . . .
H7 H -0.1549 0.3948 0.5487 0.024 Uiso 1 1 calc R . .
C8 C -0.1131(3) 0.27189(15) 0.60610(19) 0.0216(5) Uani 1 1 d . . .
H8 H -0.1963 0.2448 0.5875 0.026 Uiso 1 1 calc R . .
C9 C 0.0095(3) 0.23608(16) 0.66052(18) 0.0224(6) Uani 1 1 d . . .
H9 H 0.0224 0.1806 0.6847 0.027 Uiso 1 1 calc R . .
C10 C 0.1094(3) 0.29576(15) 0.67316(17) 0.0199(5) Uani 1 1 d . . .
H10 H 0.2009 0.2880 0.7072 0.024 Uiso 1 1 calc R . .
C11 C 0.4275(2) 0.24057(14) 0.45016(18) 0.0177(5) Uani 1 1 d . . .
C12 C 0.5244(3) 0.29667(15) 0.4488(2) 0.0246(6) Uani 1 1 d . . .
H12 H 0.5428 0.3433 0.4922 0.030 Uiso 1 1 calc R . .
C13 C 0.5949(3) 0.28460(17) 0.3839(2) 0.0278(6) Uani 1 1 d . . .
H13 H 0.6618 0.3229 0.3829 0.033 Uiso 1 1 calc R . .
C14 C 0.5676(3) 0.21675(16) 0.32055(19) 0.0246(6) Uani 1 1 d . . .
H14 H 0.6149 0.2089 0.2754 0.030 Uiso 1 1 calc R . .
C15 C 0.4713(2) 0.16035(16) 0.32321(18) 0.0226(5) Uani 1 1 d . . .
H15 H 0.4532 0.1136 0.2800 0.027 Uiso 1 1 calc R . .
C16 C 0.4012(2) 0.17149(15) 0.38827(19) 0.0220(5) Uani 1 1 d . . .
H16 H 0.3359 0.1324 0.3905 0.026 Uiso 1 1 calc R . .
C21 C 0.1970(2) 0.50833(14) 0.74940(18) 0.0170(5) Uani 1 1 d . . .
C22 C 0.1190(3) 0.50041(15) 0.8097(2) 0.0235(6) Uani 1 1 d . . .
H22 H 0.0355 0.4738 0.7858 0.028 Uiso 1 1 calc R . .
C23 C 0.1654(3) 0.53216(16) 0.90597(19) 0.0250(6) Uani 1 1 d . . .
H23 H 0.1130 0.5274 0.9480 0.030 Uiso 1 1 calc R . .
C24 C 0.2872(3) 0.57059(16) 0.9406(2) 0.0291(6) Uani 1 1 d . . .
H24 H 0.3183 0.5920 1.0063 0.035 Uiso 1 1 calc R . .
C25 C 0.3637(3) 0.57790(16) 0.8800(2) 0.0300(6) Uani 1 1 d . . .
H25 H 0.4473 0.6045 0.9041 0.036 Uiso 1 1 calc R . .
C26 C 0.3195(2) 0.54680(15) 0.78435(19) 0.0234(6) Uani 1 1 d . . .
H26 H 0.3725 0.5517 0.7428 0.028 Uiso 1 1 calc R . .
S S 0.35119(6) 0.50973(4) 0.34189(5) 0.02113(13) Uani 1 1 d . . .
O1 O 0.27655(17) 0.47453(11) 0.39990(13) 0.0265(4) Uani 1 1 d . . .
O2 O 0.49015(17) 0.48785(11) 0.37683(14) 0.0273(4) Uani 1 1 d . . .
O3 O 0.3240(2) 0.59515(11) 0.31430(15) 0.0341(5) Uani 1 1 d . . .
C99 C 0.2905(3) 0.45222(18) 0.2252(2) 0.0289(6) Uani 1 1 d . . .
F1 F 0.29864(17) 0.37117(10) 0.24021(13) 0.0449(4) Uani 1 1 d . . .
F2 F 0.35856(17) 0.47164(12) 0.16546(12) 0.0475(5) Uani 1 1 d . . .
F3 F 0.16456(16) 0.47080(12) 0.17602(13) 0.0469(5) Uani 1 1 d . . .

loop_
_atom_site_aniso_label
_atom_site_aniso_U_11
_atom_site_aniso_U_22
_atom_site_aniso_U_33
_atom_site_aniso_U_23
_atom_site_aniso_U_13
_atom_site_aniso_U_12
Ag 0.02390(11) 0.02454(10) 0.02555(11) -0.00560(8) 0.01206(9) -0.00727(8)
Se1 0.01705(12) 0.02172(13) 0.01892(13) -0.00026(10) 0.00752(10) 0.00033(10)
Se2 0.01974(13) 0.01776(12) 0.01666(12) -0.00119(10) 0.00588(10) -0.00214(10)
Fe 0.01610(18) 0.01590(17) 0.01675(18) -0.00178(13) 0.00730(14) -0.00160(14)
C1 0.0152(12) 0.0213(12) 0.0198(13) -0.0039(10) 0.0079(10) -0.0008(10)
C2 0.0233(14) 0.0185(12) 0.0161(13) -0.0027(10) 0.0095(11) -0.0018(10)
C3 0.0176(13) 0.0327(15) 0.0162(13) -0.0037(10) 0.0064(10) -0.0001(11)
C4 0.0200(14) 0.0266(14) 0.0248(14) -0.0106(11) 0.0111(11) -0.0077(11)
C5 0.0255(14) 0.0160(12) 0.0275(15) -0.0032(10) 0.0122(12) -0.0012(10)
C6 0.0191(13) 0.0185(12) 0.0169(12) -0.0017(10) 0.0083(10) -0.0013(10)
C7 0.0215(13) 0.0208(13) 0.0212(13) -0.0020(10) 0.0106(11) 0.0015(10)
C8 0.0226(13) 0.0250(13) 0.0217(14) -0.0036(10) 0.0132(11) -0.0044(11)
C9 0.0290(15) 0.0245(13) 0.0175(13) 0.0003(10) 0.0126(11) -0.0009(11)
C10 0.0239(14) 0.0219(13) 0.0143(12) -0.0008(10) 0.0070(10) 0.0007(10)
C11 0.0154(12) 0.0206(12) 0.0176(12) 0.0012(10) 0.0059(10) 0.0035(10)
C12 0.0255(14) 0.0214(13) 0.0296(15) -0.0062(11) 0.0128(12) -0.0035(11)
C13 0.0234(15) 0.0318(15) 0.0325(16) -0.0015(12) 0.0150(13) -0.0023(12)
C14 0.0222(14) 0.0319(15) 0.0216(14) 0.0018(11) 0.0096(11) 0.0065(11)
C15 0.0223(14) 0.0246(13) 0.0190(14) -0.0061(10) 0.0042(11) 0.0024(11)
C16 0.0193(13) 0.0203(13) 0.0248(14) -0.0026(10) 0.0051(11) -0.0033(10)
C21 0.0204(13) 0.0131(11) 0.0154(12) 0.0000(9) 0.0032(10) 0.0044(9)
C22 0.0221(14) 0.0217(13) 0.0287(15) -0.0032(11) 0.0110(12) -0.0008(10)
C23 0.0299(15) 0.0247(13) 0.0231(14) -0.0001(11) 0.0126(12) 0.0034(12)
C24 0.0383(17) 0.0252(14) 0.0204(14) -0.0066(11) 0.0049(12) 0.0020(12)
C25 0.0245(15) 0.0288(15) 0.0322(16) -0.0125(12) 0.0031(12) -0.0060(12)
C26 0.0205(14) 0.0249(14) 0.0264(15) -0.0023(11) 0.0100(12) -0.0001(11)
S 0.0228(3) 0.0206(3) 0.0229(3) -0.0021(2) 0.0115(3) -0.0044(3)
O1 0.0273(10) 0.0296(10) 0.0266(10) -0.0002(8) 0.0144(8) -0.0066(8)
O2 0.0199(10) 0.0291(10) 0.0319(11) -0.0066(8) 0.0073(8) -0.0066(8)
O3 0.0454(13) 0.0204(10) 0.0443(13) 0.0042(9) 0.0254(11) 0.0006(9)
C99 0.0194(14) 0.0400(17) 0.0286(16) -0.0066(13) 0.0095(12) -0.0008(12)
F1 0.0510(12) 0.0300(10) 0.0475(12) -0.0171(8) 0.0079(9) -0.0050(8)
F2 0.0407(11) 0.0774(13) 0.0304(10) -0.0131(9) 0.0200(9) -0.0110(10)
F3 0.0249(9) 0.0747(13) 0.0340(11) -0.0088(9) 0.0001(8) 0.0065(9)

loop_
_atom_type_symbol
_atom_type_description
_atom_type_scat_dispersion_real
_atom_type_scat_dispersion_imag
_atom_type_scat_source
C C 0.0033 0.0016 'International Tables Vol C Tables 4.2.6.8 and 6.1.1.4'
H H 0.0000 0.0000 'International Tables Vol C Tables 4.2.6.8 and 6.1.1.4'
O O 0.0106 0.0060 'International Tables Vol C Tables 4.2.6.8 and 6.1.1.4'
F F 0.0171 0.0103 'International Tables Vol C Tables 4.2.6.8 and 6.1.1.4'
S S 0.1246 0.1234 'International Tables Vol C Tables 4.2.6.8 and 6.1.1.4'
Fe Fe 0.3463 0.8444 'International Tables Vol C Tables 4.2.6.8 and 6.1.1.4'
Se Se -0.0929 2.2259 'International Tables Vol C Tables 4.2.6.8 and 6.1.1.4'
Ag Ag -0.8971 1.1015 'International Tables Vol C Tables 4.2.6.8 and 6.1.1.4'

loop_
_geom_angle_atom_site_label_1
_geom_angle_atom_site_label_2
_geom_angle_atom_site_label_3
_geom_angle
_geom_angle_site_symmetry_1
_geom_angle_site_symmetry_3
_geom_angle_publ_flag
O2 Ag O1 89.40(6) 3_666 . y
O2 Ag Se1 132.32(4) 3_666 . y
O1 Ag Se1 104.62(4) . . y
O2 Ag Se2 109.39(4) 3_666 . y
O1 Ag Se2 96.55(4) . . y
Se1 Ag Se2 113.744(10) . . y
C1 Se1 C11 101.96(10) . . y
C1 Se1 Ag 96.33(7) . . y
C11 Se1 Ag 104.03(7) . . y
C6 Se2 C21 100.97(10) . . y
C6 Se2 Ag 100.97(7) . . y
C21 Se2 Ag 106.50(7) . . y
C1 Fe C6 118.96(9) . . ?
C1 Fe C10 106.52(10) . . ?
C6 Fe C10 41.13(9) . . ?
C1 Fe C5 41.53(9) . . ?
C6 Fe C5 152.79(10) . . ?
C10 Fe C5 117.11(10) . . ?
C1 Fe C2 40.94(9) . . ?
C6 Fe C2 108.89(9) . . ?
C10 Fe C2 127.35(10) . . ?
C5 Fe C2 69.20(9) . . ?
C1 Fe C9 125.68(10) . . ?
C6 Fe C9 68.00(9) . . ?
C10 Fe C9 40.13(9) . . ?
C5 Fe C9 106.05(10) . . ?
C2 Fe C9 164.13(10) . . ?
C1 Fe C7 154.26(10) . . ?
C6 Fe C7 40.73(9) . . ?
C10 Fe C7 68.65(10) . . ?
C5 Fe C7 163.71(10) . . ?
C2 Fe C7 120.77(9) . . ?
C9 Fe C7 67.80(10) . . ?
C1 Fe C4 68.37(10) . . ?
C6 Fe C4 166.21(10) . . ?
C10 Fe C4 151.37(10) . . ?
C5 Fe C4 40.21(10) . . ?
C2 Fe C4 68.23(10) . . ?
C9 Fe C4 118.56(10) . . ?
C7 Fe C4 128.09(10) . . ?
C1 Fe C3 68.22(10) . . ?
C6 Fe C3 128.70(10) . . ?
C10 Fe C3 165.82(10) . . ?
C5 Fe C3 68.36(10) . . ?
C2 Fe C3 40.25(9) . . ?
C9 Fe C3 153.57(10) . . ?
C7 Fe C3 109.98(10) . . ?
C4 Fe C3 40.56(10) . . ?
C1 Fe C8 163.20(10) . . ?
C6 Fe C8 68.04(9) . . ?
C10 Fe C8 67.91(10) . . ?
C5 Fe C8 125.44(10) . . ?
C2 Fe C8 154.78(10) . . ?
C9 Fe C8 40.07(10) . . ?
C7 Fe C8 40.35(9) . . ?
C4 Fe C8 108.44(10) . . ?
C3 Fe C8 120.85(10) . . ?
C2 C1 C5 108.3(2) . . ?
C2 C1 Se1 126.86(18) . . ?
C5 C1 Se1 124.34(19) . . ?
C2 C1 Fe 70.52(12) . . ?
C5 C1 Fe 69.92(12) . . ?
Se1 C1 Fe 118.99(12) . . ?
C3 C2 C1 107.7(2) . . ?
C3 C2 Fe 70.50(13) . . ?
C1 C2 Fe 68.54(13) . . ?
C2 C3 C4 108.2(2) . . ?
C2 C3 Fe 69.25(14) . . ?
C4 C3 Fe 69.67(14) . . ?
C5 C4 C3 108.5(2) . . ?
C5 C4 Fe 69.03(14) . . ?
C3 C4 Fe 69.78(14) . . ?
C4 C5 C1 107.2(2) . . ?
C4 C5 Fe 70.76(14) . . ?
C1 C5 Fe 68.55(13) . . ?
C7 C6 C10 108.4(2) . . ?
C7 C6 Se2 124.64(18) . . ?
C10 C6 Se2 126.90(18) . . ?
C7 C6 Fe 70.89(14) . . ?
C10 C6 Fe 70.04(13) . . ?
Se2 C6 Fe 123.41(11) . . ?
C6 C7 C8 107.3(2) . . ?
C6 C7 Fe 68.38(13) . . ?
C8 C7 Fe 70.20(13) . . ?
C9 C8 C7 108.0(2) . . ?
C9 C8 Fe 69.44(13) . . ?
C7 C8 Fe 69.45(12) . . ?
C10 C9 C8 109.1(2) . . ?
C10 C9 Fe 69.43(13) . . ?
C8 C9 Fe 70.48(14) . . ?
C9 C10 C6 107.2(2) . . ?
C9 C10 Fe 70.44(14) . . ?
C6 C10 Fe 68.83(14) . . ?
C12 C11 C16 120.7(2) . . ?
C12 C11 Se1 118.61(18) . . ?
C16 C11 Se1 120.58(17) . . ?
C11 C12 C13 119.7(2) . . ?
C14 C13 C12 120.0(2) . . ?
C13 C14 C15 119.8(2) . . ?
C14 C15 C16 120.6(2) . . ?
C15 C16 C11 119.2(2) . . ?
C26 C21 C22 120.7(2) . . ?
C26 C21 Se2 118.58(17) . . ?
C22 C21 Se2 120.61(19) . . ?
C21 C22 C23 118.9(2) . . ?
C24 C23 C22 120.4(2) . . ?
C25 C24 C23 120.1(3) . . ?
C24 C25 C26 120.4(3) . . ?
C25 C26 C21 119.5(2) . . ?
O3 S O1 115.60(11) . . y
O3 S O2 114.84(11) . . y
O1 S O2 114.19(11) . . y
O3 S C99 104.79(13) . . y
O1 S C99 103.01(12) . . y
O2 S C99 102.06(11) . . y
S O1 Ag 133.41(11) . . y
S O2 Ag 124.07(10) . 3_666 y
F1 C99 F2 108.4(2) . . y
F1 C99 F3 107.9(2) . . y
F2 C99 F3 106.6(2) . . y
F1 C99 S 111.6(2) . . y
F2 C99 S 111.03(19) . . y
F3 C99 S 111.21(18) . . y

loop_
_geom_bond_atom_site_label_1
_geom_bond_atom_site_label_2
_geom_bond_distance
_geom_bond_site_symmetry_2
_geom_bond_publ_flag
Ag O2 2.3267(17) 3_666 y
Ag O1 2.4999(18) . y
Ag Se1 2.5888(4) . y
Ag Se2 2.6339(3) . y
Se1 C1 1.909(2) . y
Se1 C11 1.936(2) . y
Se2 C6 1.909(2) . y
Se2 C21 1.929(2) . y
Fe C1 2.024(2) . ?
Fe C6 2.026(2) . ?
Fe C10 2.042(2) . ?
Fe C5 2.043(2) . ?
Fe C2 2.050(2) . ?
Fe C9 2.055(2) . ?
Fe C7 2.059(2) . ?
Fe C4 2.065(2) . ?
Fe C3 2.067(2) . ?
Fe C8 2.069(2) . ?
C1 C2 1.425(3) . ?
C1 C5 1.442(3) . ?
C2 C3 1.417(3) . ?
C3 C4 1.432(4) . ?
C4 C5 1.412(4) . ?
C6 C7 1.422(3) . ?
C6 C10 1.429(3) . ?
C7 C8 1.424(3) . ?
C8 C9 1.413(4) . ?
C9 C10 1.406(3) . ?
C11 C12 1.381(3) . ?
C11 C16 1.388(3) . ?
C12 C13 1.389(3) . ?
C13 C14 1.384(4) . ?
C14 C15 1.385(3) . ?
C15 C16 1.385(3) . ?
C21 C26 1.389(3) . ?
C21 C22 1.389(3) . ?
C22 C23 1.394(4) . ?
C23 C24 1.383(4) . ?
C24 C25 1.380(4) . ?
C25 C26 1.382(3) . ?
S O3 1.4315(19) . y
S O1 1.4429(16) . y
S O2 1.4525(18) . y
S C99 1.826(3) . y
O2 Ag 2.3267(17) 3_666 ?
C99 F1 1.318(3) . y
C99 F2 1.329(3) . y
C99 F3 1.337(3) . y
